data_4110771
loop_
_publ_author_name
'Yutaka Matsuo'
'Ayako Muramatsu'
'Yuko Kamikawa'
'Takashi Kato'
'Eiichi Nakamura'

_publ_contact_author 'NAKAMURA, Eiichi'
_publ_contact_author_email nakamura@chem.s.u-tokyo.ac.jp
_publ_section_title
;
 Synthesis and Structural, Electrochemical, and Stacking Properties of
 Conical Molecules Possessing Buckyferrocene on the Apex
;
_journal_name_full 'Journal of the American Chemical Society'
_journal_page_first 9586
_journal_page_last 9587
_journal_paper_doi 10.1021/ja062757h
_journal_volume 128
_journal_year 2006
_chemical_compound_source 'synthesis as described'
_chemical_formula_moiety 'C168 H102 Fe1 O20'
_chemical_formula_sum 'C168 H102 Fe O20'
_chemical_formula_weight 2496.35
_chemical_name_systematic
;
 Fe_C60_C6H4OCOC6H3OR2_5_Cp
;
_space_group_IT_number 2
_symmetry_cell_setting triclinic
_symmetry_Int_Tables_number 2
_symmetry_space_group_name_Hall '-P 1'
_symmetry_space_group_name_H-M 'P -1'
_atom_sites_solution_hydrogens geom
_atom_sites_solution_primary direct
_atom_sites_solution_secondary difmap
_audit_creation_date 2006-03-16T11:03:10-00:00
_cell_angle_alpha 64.780(5)
_cell_angle_beta 88.629(5)
_cell_angle_gamma 73.641(5)
_cell_formula_units_Z 2
_cell_length_a 17.499(5)
_cell_length_b 18.680(5)
_cell_length_c 21.896(5)
_cell_measurement_reflns_used 47918
_cell_measurement_temperature 153(2)
_cell_measurement_theta_max 25.75
_cell_measurement_theta_min 2.39
_cell_measurement_wavelength 0.71073
_cell_volume 6175(3)
_computing_cell_refinement Scalepack(HKL)
_computing_data_collection Xpress(MacScience)
_computing_data_reduction 'Denzo and Scalepack(HKL)'
_computing_molecular_graphics 'Ortep-3 for Windows (Farrugia, 1997)'
_computing_structure_refinement 'SHELXL-97 (Sheldrick, 1997)'
_computing_structure_solution 'SHELXS-97 (Sheldrick, 1997)'
_diffrn_ambient_temperature 153(2)
_diffrn_measured_fraction_theta_full 0.915
_diffrn_measured_fraction_theta_max 0.915
_diffrn_measurement_device_type 'Imaging Plate'
_diffrn_measurement_method oscillation
_diffrn_radiation_monochromator graphite
_diffrn_radiation_probe x-ray
_diffrn_radiation_type MoK\a
_diffrn_radiation_wavelength 0.71069
_diffrn_reflns_av_R_equivalents 0
_diffrn_reflns_av_unetI/netI 0.0478
_diffrn_reflns_limit_h_max 21
_diffrn_reflns_limit_h_min 0
_diffrn_reflns_limit_k_max 22
_diffrn_reflns_limit_k_min -21
_diffrn_reflns_limit_l_max 26
_diffrn_reflns_limit_l_min -26
_diffrn_reflns_number 21634
_diffrn_reflns_theta_full 25.75
_diffrn_reflns_theta_max 25.75
_diffrn_reflns_theta_min 2.39
_diffrn_standards_decay_% NA
_diffrn_standards_interval_count NA
_diffrn_standards_number NA
_exptl_absorpt_coefficient_mu 0.199
_exptl_absorpt_correction_type none
_exptl_crystal_colour orange
_exptl_crystal_density_diffrn 1.343
_exptl_crystal_description prism
_exptl_crystal_F_000 2592
_exptl_crystal_size_max 0.8
_exptl_crystal_size_mid 0.5
_exptl_crystal_size_min 0.3
_refine_diff_density_max 4.118
_refine_diff_density_min -0.792
_refine_diff_density_rms 0.151
_refine_ls_extinction_coef 0.0153(15)
_refine_ls_extinction_expression Fc^*^=kFc[1+0.001xFc^2^\l^3^/sin(2\q)]^-1/4^
_refine_ls_extinction_method SHELXL
_refine_ls_goodness_of_fit_ref 1.421
_refine_ls_hydrogen_treatment constr
_refine_ls_matrix_type full
_refine_ls_number_parameters 1563
_refine_ls_number_reflns 21634
_refine_ls_number_restraints 0
_refine_ls_restrained_S_all 1.421
_refine_ls_R_factor_all 0.1427
_refine_ls_R_factor_gt 0.1139
_refine_ls_shift/su_max 0.001
_refine_ls_shift/su_mean 0
_refine_ls_structure_factor_coef Fsqd
_refine_ls_weighting_details 'calc w=1/[\s^2^(Fo^2^)+(0.2000P)^2^+0.0000P] where P=(Fo^2^+2Fc^2^)/3'
_refine_ls_weighting_scheme calc
_refine_ls_wR_factor_gt 0.329
_refine_ls_wR_factor_ref 0.3584
_reflns_number_gt 15341
_reflns_number_total 21634
_reflns_threshold_expression >2sigma(I)
_cod_data_source_file ja062757hsi20060420_085839.cif
_cod_data_source_block FeC1
_cod_database_code 4110771

loop_
_symmetry_equiv_pos_as_xyz
'x, y, z'
'-x, -y, -z'

loop_
_atom_site_label
_atom_site_type_symbol
_atom_site_fract_x
_atom_site_fract_y
_atom_site_fract_z
_atom_site_U_iso_or_equiv
_atom_site_adp_type
_atom_site_occupancy
_atom_site_symmetry_multiplicity
_atom_site_calc_flag
_atom_site_refinement_flags
Fe Fe 0.23017(4) 0.17012(4) 0.73495(3) 0.0338(2) Uani 1 1 d .
O1 O 0.3680(2) 0.2551(3) 0.4045(2) 0.0498(10) Uani 1 1 d .
O2 O 0.3508(4) 0.3902(3) 0.3336(3) 0.0797(17) Uani 1 1 d .
O3 O -0.0439(3) 0.1496(3) 0.5248(2) 0.0554(11) Uani 1 1 d .
O4 O -0.0328(3) 0.0300(3) 0.6179(2) 0.0602(12) Uani 1 1 d .
O5 O -0.0769(3) -0.0067(2) 0.9048(2) 0.0519(10) Uani 1 1 d .
O6 O 0.0355(3) -0.1121(3) 0.9230(2) 0.0596(11) Uani 1 1 d .
O7 O 0.3836(2) -0.0940(2) 1.06671(17) 0.0467(9) Uani 1 1 d .
O8 O 0.4606(3) -0.1273(2) 0.99256(19) 0.0502(10) Uani 1 1 d .
O9 O 0.6420(2) 0.0747(2) 0.7469(2) 0.0462(9) Uani 1 1 d .
O10 O 0.5876(3) -0.0175(3) 0.7399(3) 0.0664(13) Uani 1 1 d .
O11 O 0.4370(3) 0.3806(3) 0.1123(2) 0.0626(12) Uani 1 1 d .
O12 O 0.4897(3) 0.2235(3) 0.1406(2) 0.0582(11) Uani 1 1 d .
O13 O -0.1943(3) -0.1038(3) 0.5253(2) 0.0584(11) Uani 1 1 d .
O14 O -0.2480(3) 0.0056(3) 0.4029(2) 0.0696(14) Uani 1 1 d .
O15 O -0.0816(3) -0.3472(2) 0.9501(2) 0.0556(11) Uani 1 1 d .
O16 O -0.2339(3) -0.2834(3) 0.9364(2) 0.0580(11) Uani 1 1 d .
O17 O 0.5537(3) -0.4459(2) 1.11583(19) 0.0474(9) Uani 1 1 d .
O18 O 0.5032(3) -0.4837(2) 1.2335(2) 0.0546(10) Uani 1 1 d .
O19 O 0.8384(2) -0.2550(2) 0.7627(2) 0.0510(10) Uani 1 1 d .
O20 O 0.9572(2) -0.1987(3) 0.7591(3) 0.0577(11) Uani 1 1 d .
C1 C 0.2113(3) 0.2950(3) 0.6722(2) 0.0314(10) Uani 1 1 d .
C2 C 0.1367(3) 0.2817(3) 0.6937(2) 0.0319(10) Uani 1 1 d .
C3 C 0.1435(3) 0.2462(3) 0.7666(2) 0.0322(10) Uani 1 1 d .
C4 C 0.2209(3) 0.2396(3) 0.7895(2) 0.0320(10) Uani 1 1 d .
C5 C 0.2638(3) 0.2694(3) 0.7319(2) 0.0306(10) Uani 1 1 d .
C6 C 0.2210(3) 0.3554(3) 0.6022(2) 0.0320(10) Uani 1 1 d .
C7 C 0.0578(3) 0.3255(3) 0.6486(2) 0.0330(10) Uani 1 1 d .
C8 C 0.0715(3) 0.2501(3) 0.8069(2) 0.0330(10) Uani 1 1 d .
C9 C 0.2444(3) 0.2329(3) 0.8590(2) 0.0341(10) Uani 1 1 d .
C10 C 0.3365(3) 0.2985(3) 0.7325(2) 0.0332(10) Uani 1 1 d .
C11 C 0.1381(3) 0.4214(3) 0.5737(2) 0.0313(10) Uani 1 1 d .
C12 C 0.0667(3) 0.4081(3) 0.5936(2) 0.0326(10) Uani 1 1 d .
C13 C -0.0027(3) 0.3586(3) 0.6891(2) 0.0356(10) Uani 1 1 d .
C14 C 0.0033(3) 0.3265(3) 0.7586(2) 0.0347(10) Uani 1 1 d .
C15 C 0.0897(3) 0.2822(3) 0.8575(2) 0.0343(10) Uani 1 1 d .
C16 C 0.1652(3) 0.2748(3) 0.8797(2) 0.0349(11) Uani 1 1 d .
C17 C 0.2899(3) 0.2955(3) 0.8465(2) 0.0338(10) Uani 1 1 d .
C18 C 0.3308(3) 0.3261(3) 0.7899(2) 0.0357(11) Uani 1 1 d .
C19 C 0.3188(3) 0.3836(3) 0.6701(2) 0.0338(10) Uani 1 1 d .
C20 C 0.2683(3) 0.4089(3) 0.6130(2) 0.0325(10) Uani 1 1 d .
C21 C 0.1469(3) 0.5027(3) 0.5502(2) 0.0355(11) Uani 1 1 d .
C22 C 0.0009(3) 0.4764(3) 0.5913(2) 0.0365(11) Uani 1 1 d .
C23 C -0.0416(3) 0.4461(3) 0.6501(2) 0.0366(11) Uani 1 1 d .
C24 C -0.0290(3) 0.3788(3) 0.7909(2) 0.0384(11) Uani 1 1 d .
C25 C 0.0246(3) 0.3519(3) 0.8518(2) 0.0373(11) Uani 1 1 d .
C26 C 0.1774(3) 0.3369(3) 0.8980(2) 0.0371(11) Uani 1 1 d .
C27 C 0.2533(3) 0.3505(3) 0.8773(2) 0.0381(11) Uani 1 1 d .
C28 C 0.3358(3) 0.4080(3) 0.7642(2) 0.0332(10) Uani 1 1 d .
C29 C 0.3287(3) 0.4440(3) 0.6903(2) 0.0347(10) Uani 1 1 d .
C30 C 0.2262(3) 0.4952(3) 0.5743(2) 0.0344(10) Uani 1 1 d .
C31 C 0.0819(3) 0.5699(3) 0.5449(2) 0.0372(11) Uani 1 1 d .
C32 C 0.0077(3) 0.5561(3) 0.5659(2) 0.0374(11) Uani 1 1 d .
C33 C -0.0765(3) 0.4975(3) 0.6801(2) 0.0376(11) Uani 1 1 d .
C34 C -0.0697(3) 0.4633(3) 0.7538(3) 0.0386(11) Uani 1 1 d .
C35 C 0.0348(3) 0.4106(3) 0.8718(2) 0.0388(11) Uani 1 1 d .
C36 C 0.1137(3) 0.4026(3) 0.8957(2) 0.0381(11) Uani 1 1 d .
C37 C 0.2619(3) 0.4292(3) 0.8543(2) 0.0386(11) Uani 1 1 d .
C38 C 0.3038(3) 0.4598(3) 0.7955(3) 0.0375(11) Uani 1 1 d .
C39 C 0.2909(3) 0.5288(3) 0.6517(3) 0.0378(11) Uani 1 1 d .
C40 C 0.2383(3) 0.5556(3) 0.5916(3) 0.0371(11) Uani 1 1 d .
C41 C 0.0951(3) 0.6313(3) 0.5650(2) 0.0395(11) Uani 1 1 d .
C42 C -0.0274(3) 0.6090(3) 0.5994(3) 0.0415(12) Uani 1 1 d .
C43 C -0.0677(3) 0.5800(3) 0.6554(3) 0.0405(12) Uani 1 1 d .
C44 C -0.0574(3) 0.5241(3) 0.7737(3) 0.0419(12) Uani 1 1 d .
C45 C -0.0065(3) 0.4982(3) 0.8316(3) 0.0412(12) Uani 1 1 d .
C46 C 0.1220(3) 0.4854(3) 0.8703(2) 0.0402(12) Uani 1 1 d .
C47 C 0.1950(3) 0.4980(3) 0.8502(3) 0.0392(11) Uani 1 1 d .
C48 C 0.2640(3) 0.5473(3) 0.7552(3) 0.0384(11) Uani 1 1 d .
C49 C 0.2570(3) 0.5811(3) 0.6850(3) 0.0405(12) Uani 1 1 d .
C50 C 0.1711(3) 0.6235(3) 0.5874(3) 0.0385(11) Uani 1 1 d .
C51 C 0.0271(3) 0.6552(3) 0.5980(3) 0.0412(12) Uani 1 1 d .
C52 C -0.0563(3) 0.5963(3) 0.7129(3) 0.0427(12) Uani 1 1 d .
C53 C 0.0471(3) 0.5443(3) 0.8307(3) 0.0411(12) Uani 1 1 d .
C54 C 0.1955(3) 0.5709(3) 0.7892(3) 0.0415(12) Uani 1 1 d .
C55 C 0.1829(4) 0.6400(3) 0.6449(3) 0.0427(12) Uani 1 1 d .
C56 C 0.0384(3) 0.6712(3) 0.6536(3) 0.0422(12) Uani 1 1 d .
C57 C -0.0043(3) 0.6405(3) 0.7121(3) 0.0430(12) Uani 1 1 d .
C58 C 0.0485(3) 0.6142(3) 0.7724(3) 0.0421(12) Uani 1 1 d .
C59 C 0.1239(4) 0.6282(3) 0.7514(3) 0.0438(12) Uani 1 1 d .
C60 C 0.1174(4) 0.6637(3) 0.6773(3) 0.0425(12) Uani 1 1 d .
C61 C 0.2575(3) 0.3235(3) 0.5510(2) 0.0337(10) Uani 1 1 d .
C62 C 0.3342(3) 0.2672(3) 0.5656(3) 0.0422(12) Uani 1 1 d .
H62 H 0.3618 0.2441 0.6097 0.051 Uiso 1 1 calc R
C63 C 0.3707(4) 0.2445(4) 0.5176(3) 0.0485(13) Uani 1 1 d .
H63 H 0.4228 0.206 0.5284 0.058 Uiso 1 1 calc R
C64 C 0.3302(4) 0.2789(4) 0.4530(3) 0.0443(13) Uani 1 1 d .
C65 C 0.2533(3) 0.3313(4) 0.4383(3) 0.0444(12) Uani 1 1 d .
H65 H 0.225 0.3518 0.3949 0.053 Uiso 1 1 calc R
C66 C 0.2171(3) 0.3542(3) 0.4869(3) 0.0409(12) Uani 1 1 d .
H66 H 0.1642 0.3912 0.4763 0.049 Uiso 1 1 calc R
C67 C 0.3716(4) 0.3198(4) 0.3431(3) 0.0559(16) Uani 1 1 d .
C68 C 0.4062(4) 0.2889(4) 0.2936(3) 0.0504(14) Uani 1 1 d .
C69 C 0.4060(4) 0.3498(4) 0.2282(3) 0.0533(15) Uani 1 1 d .
H69 H 0.3866 0.4068 0.2185 0.064 Uiso 1 1 calc R
C70 C 0.4344(4) 0.3265(4) 0.1773(3) 0.0510(14) Uani 1 1 d .
C71 C 0.4638(4) 0.2403(4) 0.1935(3) 0.0522(15) Uani 1 1 d .
C72 C 0.4631(4) 0.1822(5) 0.2578(3) 0.0574(16) Uani 1 1 d .
H72 H 0.483 0.1249 0.2684 0.069 Uiso 1 1 calc R
C73 C 0.4332(4) 0.2064(4) 0.3082(3) 0.0542(15) Uani 1 1 d .
H73 H 0.4316 0.1656 0.3525 0.065 Uiso 1 1 calc R
C74 C 0.4139(5) 0.4663(5) 0.0979(4) 0.0686(19) Uani 1 1 d .
H74A H 0.4185 0.4994 0.05 0.103 Uiso 1 1 calc R
H74B H 0.4489 0.475 0.1266 0.103 Uiso 1 1 calc R
H74C H 0.3582 0.4834 0.1071 0.103 Uiso 1 1 calc R
C75 C 0.5290(5) 0.1387(5) 0.1558(4) 0.078(2) Uani 1 1 d .
H75A H 0.5451 0.1345 0.1139 0.117 Uiso 1 1 calc R
H75B H 0.4923 0.1058 0.1755 0.117 Uiso 1 1 calc R
H75C H 0.5766 0.1177 0.1883 0.117 Uiso 1 1 calc R
C76 C 0.0303(3) 0.2752(3) 0.6186(2) 0.0353(10) Uani 1 1 d .
C77 C 0.0807(3) 0.2425(3) 0.5806(2) 0.0386(11) Uani 1 1 d .
H77 H 0.1317 0.2514 0.5739 0.046 Uiso 1 1 calc R
C78 C 0.0571(3) 0.1970(3) 0.5523(3) 0.0417(12) Uani 1 1 d .
H78 H 0.0917 0.1744 0.5266 0.05 Uiso 1 1 calc R
C79 C -0.0167(4) 0.1856(3) 0.5621(3) 0.0447(13) Uani 1 1 d .
C80 C -0.0671(4) 0.2150(4) 0.6005(3) 0.0485(13) Uani 1 1 d .
H80 H -0.1176 0.2048 0.6073 0.058 Uiso 1 1 calc R
C81 C -0.0440(3) 0.2599(4) 0.6296(3) 0.0427(12) Uani 1 1 d .
H81 H -0.0784 0.2801 0.6567 0.051 Uiso 1 1 calc R
C82 C -0.0552(4) 0.0728(4) 0.5587(3) 0.0479(13) Uani 1 1 d .
C83 C -0.0993(4) 0.0551(3) 0.5136(3) 0.0442(12) Uani 1 1 d .
C84 C -0.1217(4) -0.0182(4) 0.5415(3) 0.0455(13) Uani 1 1 d .
H84 H -0.1033 -0.0573 0.5874 0.055 Uiso 1 1 calc R
C85 C -0.1694(4) -0.0335(3) 0.5033(3) 0.0451(13) Uani 1 1 d .
C86 C -0.1975(4) 0.0248(4) 0.4345(3) 0.0547(15) Uani 1 1 d .
C87 C -0.1742(5) 0.0955(4) 0.4079(3) 0.067(2) Uani 1 1 d .
H87 H -0.1917 0.1342 0.3618 0.081 Uiso 1 1 calc R
C88 C -0.1260(5) 0.1117(4) 0.4465(3) 0.0606(17) Uani 1 1 d .
H88 H -0.1112 0.1614 0.4272 0.073 Uiso 1 1 calc R
C89 C -0.1700(6) -0.1627(5) 0.5935(3) 0.074(2) Uani 1 1 d .
H89A H -0.1914 -0.2092 0.6032 0.112 Uiso 1 1 calc R
H89B H -0.1904 -0.1367 0.6236 0.112 Uiso 1 1 calc R
H89C H -0.1113 -0.1832 0.6012 0.112 Uiso 1 1 calc R
C90 C -0.2863(6) 0.0679(4) 0.3368(4) 0.094(3) Uani 1 1 d .
H90A H -0.3215 0.047 0.319 0.142 Uiso 1 1 calc R
H90B H -0.2455 0.081 0.306 0.142 Uiso 1 1 calc R
H90C H -0.3181 0.1181 0.3403 0.142 Uiso 1 1 calc R
C91 C 0.0403(3) 0.1751(3) 0.8371(2) 0.0338(10) Uani 1 1 d .
C92 C 0.0330(3) 0.1339(3) 0.7983(3) 0.0418(12) Uani 1 1 d .
H92 H 0.0524 0.1497 0.7551 0.05 Uiso 1 1 calc R
C93 C -0.0022(4) 0.0704(4) 0.8216(3) 0.0463(13) Uani 1 1 d .
H93 H -0.005 0.0413 0.7955 0.056 Uiso 1 1 calc R
C94 C -0.0333(4) 0.0500(3) 0.8842(3) 0.0448(12) Uani 1 1 d .
C95 C -0.0269(4) 0.0900(4) 0.9233(3) 0.0471(13) Uani 1 1 d .
H95 H -0.0472 0.0749 0.9662 0.057 Uiso 1 1 calc R
C96 C 0.0097(3) 0.1527(3) 0.8994(2) 0.0396(11) Uani 1 1 d .
H96 H 0.0137 0.1806 0.9262 0.047 Uiso 1 1 calc R
C97 C -0.0364(4) -0.0874(3) 0.9194(3) 0.0474(13) Uani 1 1 d .
C98 C -0.0910(4) -0.1371(3) 0.9277(3) 0.0436(12) Uani 1 1 d .
C99 C -0.0578(4) -0.2193(3) 0.9386(3) 0.0435(12) Uani 1 1 d .
H99 H -0.0013 -0.2427 0.9439 0.052 Uiso 1 1 calc R
C100 C -0.1076(4) -0.2670(3) 0.9418(3) 0.0457(13) Uani 1 1 d .
C101 C -0.1903(4) -0.2320(4) 0.9338(3) 0.0463(13) Uani 1 1 d .
C102 C -0.2234(4) -0.1516(4) 0.9250(3) 0.0477(13) Uani 1 1 d .
H102 H -0.2799 -0.1291 0.9218 0.057 Uiso 1 1 calc R
C103 C -0.1740(4) -0.1038(4) 0.9206(3) 0.0463(13) Uani 1 1 d .
H103 H -0.1969 -0.0476 0.9127 0.056 Uiso 1 1 calc R
C104 C 0.0035(4) -0.3824(4) 0.9535(3) 0.0599(16) Uani 1 1 d .
H10A H 0.0154 -0.4396 0.9595 0.09 Uiso 1 1 calc R
H10B H 0.0304 -0.382 0.9921 0.09 Uiso 1 1 calc R
H10C H 0.0228 -0.3496 0.9114 0.09 Uiso 1 1 calc R
C105 C -0.3185(4) -0.2517(5) 0.9276(3) 0.0646(18) Uani 1 1 d .
H10D H -0.3417 -0.2949 0.9304 0.097 Uiso 1 1 calc R
H10E H -0.3359 -0.204 0.8829 0.097 Uiso 1 1 calc R
H10F H -0.3364 -0.2343 0.9632 0.097 Uiso 1 1 calc R
C106 C 0.2832(3) 0.1464(3) 0.9142(2) 0.0355(10) Uani 1 1 d .
C107 C 0.2457(3) 0.0858(3) 0.9295(3) 0.0416(12) Uani 1 1 d .
H107 H 0.1958 0.0992 0.9049 0.05 Uiso 1 1 calc R
C108 C 0.2788(4) 0.0065(3) 0.9796(3) 0.0433(12) Uani 1 1 d .
H108 H 0.2518 -0.0342 0.99 0.052 Uiso 1 1 calc R
C109 C 0.3524(3) -0.0128(3) 1.0145(2) 0.0416(12) Uani 1 1 d .
C110 C 0.3910(3) 0.0449(3) 1.0016(3) 0.0423(12) Uani 1 1 d .
H110 H 0.4408 0.0306 1.0267 0.051 Uiso 1 1 calc R
C111 C 0.3569(3) 0.1251(3) 0.9513(2) 0.0392(11) Uani 1 1 d .
H111 H 0.3837 0.1657 0.9421 0.047 Uiso 1 1 calc R
C112 C 0.4354(3) -0.1495(3) 1.0471(3) 0.0406(12) Uani 1 1 d .
C113 C 0.4518(3) -0.2358(3) 1.0992(3) 0.0397(11) Uani 1 1 d .
C114 C 0.4965(3) -0.2982(3) 1.0817(3) 0.0411(12) Uani 1 1 d .
H114 H 0.5161 -0.284 1.0385 0.049 Uiso 1 1 calc R
C115 C 0.5117(3) -0.3804(3) 1.1274(3) 0.0410(12) Uani 1 1 d .
C116 C 0.4832(3) -0.4011(3) 1.1919(3) 0.0431(12) Uani 1 1 d .
C117 C 0.4392(4) -0.3386(4) 1.2077(3) 0.0474(13) Uani 1 1 d .
H117 H 0.4195 -0.3525 1.2508 0.057 Uiso 1 1 calc R
C118 C 0.4231(3) -0.2561(3) 1.1620(3) 0.0434(12) Uani 1 1 d .
H118 H 0.3927 -0.2138 1.1736 0.052 Uiso 1 1 calc R
C119 C 0.5823(4) -0.4270(4) 1.0505(3) 0.0583(16) Uani 1 1 d .
H11A H 0.611 -0.4786 1.0479 0.087 Uiso 1 1 calc R
H11B H 0.6186 -0.3934 1.044 0.087 Uiso 1 1 calc R
H11C H 0.5368 -0.3959 1.015 0.087 Uiso 1 1 calc R
C120 C 0.4807(5) -0.5077(4) 1.3011(3) 0.0659(18) Uani 1 1 d .
H12A H 0.4977 -0.5684 1.3258 0.099 Uiso 1 1 calc R
H12B H 0.4223 -0.4865 1.2991 0.099 Uiso 1 1 calc R
H12C H 0.5065 -0.4848 1.3245 0.099 Uiso 1 1 calc R
C121 C 0.4185(3) 0.2387(3) 0.7366(2) 0.0363(11) Uani 1 1 d .
C122 C 0.4439(3) 0.1610(3) 0.7914(3) 0.0389(11) Uani 1 1 d .
H122 H 0.4104 0.1458 0.8265 0.047 Uiso 1 1 calc R
C123 C 0.5179(3) 0.1047(3) 0.7957(3) 0.0407(12) Uani 1 1 d .
H123 H 0.5353 0.0518 0.8336 0.049 Uiso 1 1 calc R
C124 C 0.5655(3) 0.1276(3) 0.7436(3) 0.0407(12) Uani 1 1 d .
C125 C 0.5414(3) 0.2051(3) 0.6886(3) 0.0449(12) Uani 1 1 d .
H125 H 0.5746 0.22 0.6532 0.054 Uiso 1 1 calc R
C126 C 0.4688(3) 0.2600(3) 0.6857(3) 0.0416(12) Uani 1 1 d .
H126 H 0.4525 0.3136 0.6485 0.05 Uiso 1 1 calc R
C127 C 0.6467(4) 0.0017(3) 0.7441(3) 0.0446(12) Uani 1 1 d .
C128 C 0.7295(3) -0.0469(3) 0.7472(3) 0.0394(11) Uani 1 1 d .
C129 C 0.7421(3) -0.1270(3) 0.7522(3) 0.0417(12) Uani 1 1 d .
H129 H 0.6977 -0.1469 0.7523 0.05 Uiso 1 1 calc R
C130 C 0.8183(3) -0.1763(3) 0.7569(3) 0.0404(11) Uani 1 1 d .
C131 C 0.8853(3) -0.1458(3) 0.7555(3) 0.0441(12) Uani 1 1 d .
C132 C 0.8709(3) -0.0662(4) 0.7485(3) 0.0461(13) Uani 1 1 d .
H132 H 0.9146 -0.0445 0.7454 0.055 Uiso 1 1 calc R
C133 C 0.7938(3) -0.0171(3) 0.7457(3) 0.0445(12) Uani 1 1 d .
H133 H 0.7852 0.0368 0.7427 0.053 Uiso 1 1 calc R
C134 C 0.7720(4) -0.2843(4) 0.7590(4) 0.0624(17) Uani 1 1 d .
H13A H 0.792 -0.3413 0.7639 0.094 Uiso 1 1 calc R
H13B H 0.7397 -0.2485 0.7149 0.094 Uiso 1 1 calc R
H13C H 0.739 -0.2832 0.7955 0.094 Uiso 1 1 calc R
C135 C 1.0255(4) -0.1708(4) 0.7599(5) 0.069(2) Uani 1 1 d .
H13D H 1.0745 -0.2139 0.7625 0.104 Uiso 1 1 calc R
H13E H 1.0277 -0.1593 0.7994 0.104 Uiso 1 1 calc R
H13F H 1.0209 -0.12 0.7182 0.104 Uiso 1 1 calc R
C136 C 0.2644(3) 0.1059(3) 0.6770(3) 0.0437(12) Uani 1 1 d .
H136 H 0.2632 0.1295 0.629 0.052 Uiso 1 1 calc R
C137 C 0.2021(4) 0.0827(3) 0.7143(3) 0.0441(12) Uani 1 1 d .
H137 H 0.1511 0.0885 0.6956 0.053 Uiso 1 1 calc R
C138 C 0.2276(4) 0.0495(3) 0.7844(3) 0.0455(12) Uani 1 1 d .
H138 H 0.1971 0.0288 0.8208 0.055 Uiso 1 1 calc R
C139 C 0.3072(4) 0.0527(3) 0.7906(3) 0.0460(13) Uani 1 1 d .
H139 H 0.3393 0.0347 0.8318 0.055 Uiso 1 1 calc R
C140 C 0.3300(4) 0.0875(3) 0.7241(3) 0.0437(12) Uani 1 1 d .
H140 H 0.3802 0.0969 0.7129 0.052 Uiso 1 1 calc R
C201 C 0.6805(7) 0.1907(7) 0.5076(6) 0.107(3) Uiso 1 1 d .
C202 C 0.6886(8) 0.2470(8) 0.4522(7) 0.121(4) Uiso 1 1 d .
H202 H 0.7249 0.276 0.4534 0.145 Uiso 1 1 calc R
C203 C 0.6490(9) 0.2701(10) 0.3896(8) 0.149(5) Uiso 1 1 d .
H203 H 0.6654 0.3064 0.3495 0.179 Uiso 1 1 calc R
C204 C 0.5893(7) 0.2428(7) 0.3847(6) 0.110(3) Uiso 1 1 d .
H204 H 0.5564 0.2636 0.3433 0.132 Uiso 1 1 calc R
C205 C 0.5773(8) 0.1798(8) 0.4460(6) 0.115(3) Uiso 1 1 d .
H205 H 0.536 0.1563 0.4449 0.139 Uiso 1 1 calc R
C206 C 0.6186(8) 0.1534(9) 0.5016(7) 0.129(4) Uiso 1 1 d .
H206 H 0.6099 0.1088 0.5405 0.155 Uiso 1 1 calc R
C207 C 0.7241(7) 0.1608(8) 0.5693(6) 0.118(4) Uiso 1 1 d .
H20A H 0.7055 0.1167 0.6036 0.177 Uiso 1 1 calc R
H20B H 0.7169 0.2059 0.5827 0.177 Uiso 1 1 calc R
H20C H 0.7809 0.1385 0.5657 0.177 Uiso 1 1 calc R
C208 C 0.7508(5) 0.3653(6) 0.6690(4) 0.080(2) Uiso 1 1 d .
C209 C 0.7256(6) 0.3110(6) 0.6548(5) 0.089(2) Uiso 1 1 d .
H209 H 0.6998 0.3281 0.6111 0.107 Uiso 1 1 calc R
C210 C 0.7373(6) 0.2329(7) 0.7028(5) 0.097(3) Uiso 1 1 d .
H210 H 0.7173 0.1964 0.6927 0.116 Uiso 1 1 calc R
C211 C 0.7789(6) 0.2028(7) 0.7688(5) 0.096(3) Uiso 1 1 d .
H211 H 0.7876 0.1476 0.8028 0.115 Uiso 1 1 calc R
C212 C 0.8042(6) 0.2578(7) 0.7788(6) 0.100(3) Uiso 1 1 d .
H212 H 0.8349 0.2399 0.8207 0.121 Uiso 1 1 calc R
C213 C 0.7890(5) 0.3376(5) 0.7332(4) 0.0720(19) Uiso 1 1 d .
H213 H 0.8046 0.3752 0.7451 0.086 Uiso 1 1 calc R
C214 C 0.7372(7) 0.4506(7) 0.6186(6) 0.105(3) Uiso 1 1 d .
H21A H 0.7585 0.4805 0.6381 0.158 Uiso 1 1 calc R
H21B H 0.6796 0.4776 0.6049 0.158 Uiso 1 1 calc R
H21C H 0.7644 0.4512 0.5788 0.158 Uiso 1 1 calc R
C215 C 0.8087(5) 0.3841(6) 0.9444(4) 0.079(2) Uiso 1 1 d .
C216 C 0.7949(5) 0.3711(6) 1.0086(4) 0.079(2) Uiso 1 1 d .
H216 H 0.7902 0.3188 1.0399 0.094 Uiso 1 1 calc R
C217 C 0.7876(5) 0.4322(5) 1.0298(4) 0.0691(18) Uiso 1 1 d .
H217 H 0.7758 0.4222 1.0747 0.083 Uiso 1 1 calc R
C218 C 0.7973(4) 0.5077(5) 0.9865(4) 0.0660(17) Uiso 1 1 d .
H218 H 0.7949 0.5487 1.002 0.079 Uiso 1 1 calc R
C219 C 0.8106(5) 0.5225(5) 0.9208(4) 0.0725(19) Uiso 1 1 d .
H219 H 0.8171 0.5741 0.8898 0.087 Uiso 1 1 calc R
C220 C 0.8144(5) 0.4603(5) 0.9001(5) 0.081(2) Uiso 1 1 d .
H220 H 0.8212 0.4713 0.8541 0.097 Uiso 1 1 calc R
C221 C 0.8190(8) 0.3147(8) 0.9227(7) 0.129(4) Uiso 1 1 d .
H22A H 0.8134 0.2651 0.9613 0.193 Uiso 1 1 calc R
H22B H 0.8722 0.3019 0.9077 0.193 Uiso 1 1 calc R
H22C H 0.7779 0.3325 0.8853 0.193 Uiso 1 1 calc R
C222 C 0.6844(8) 0.2701(8) 0.1539(7) 0.124(4) Uiso 1 1 d .
C223 C 0.7618(8) 0.2144(8) 0.1758(6) 0.116(4) Uiso 1 1 d .
H223 H 0.7943 0.21 0.2121 0.139 Uiso 1 1 calc R
C224 C 0.7865(10) 0.1695(10) 0.1439(8) 0.151(5) Uiso 1 1 d .
H224 H 0.8379 0.13 0.1615 0.181 Uiso 1 1 calc R
C225 C 0.7516(9) 0.1688(9) 0.0892(7) 0.133(4) Uiso 1 1 d .
H225 H 0.7752 0.1345 0.0676 0.159 Uiso 1 1 calc R
C226 C 0.6812(10) 0.2226(10) 0.0716(8) 0.148(5) Uiso 1 1 d .
H226 H 0.6501 0.2265 0.0347 0.177 Uiso 1 1 calc R
C227 C 0.6470(7) 0.2737(7) 0.0997(6) 0.109(3) Uiso 1 1 d .
H227 H 0.5956 0.3129 0.0807 0.131 Uiso 1 1 calc R
C228 C 0.6564(8) 0.3192(8) 0.1879(7) 0.130(4) Uiso 1 1 d .
H22D H 0.6964 0.3037 0.2254 0.196 Uiso 1 1 calc R
H22E H 0.6062 0.3106 0.2058 0.196 Uiso 1 1 calc R
H22F H 0.6469 0.3777 0.1562 0.196 Uiso 1 1 calc R

loop_
_atom_site_aniso_label
_atom_site_aniso_U_11
_atom_site_aniso_U_22
_atom_site_aniso_U_33
_atom_site_aniso_U_23
_atom_site_aniso_U_13
_atom_site_aniso_U_12
Fe 0.0377(4) 0.0259(4) 0.0311(4) -0.0113(3) 0.0007(3) -0.0016(3)
O1 0.051(2) 0.062(3) 0.045(2) -0.035(2) 0.0160(18) -0.012(2)
O2 0.124(5) 0.066(3) 0.080(3) -0.051(3) 0.055(3) -0.047(3)
O3 0.083(3) 0.051(2) 0.042(2) -0.0219(19) 0.001(2) -0.033(2)
O4 0.082(3) 0.048(2) 0.045(2) -0.012(2) -0.011(2) -0.022(2)
O5 0.056(3) 0.040(2) 0.058(2) -0.019(2) 0.015(2) -0.0179(19)
O6 0.052(3) 0.044(2) 0.073(3) -0.017(2) 0.005(2) -0.013(2)
O7 0.058(2) 0.0290(19) 0.0294(17) -0.0027(15) -0.0019(17) 0.0056(17)
O8 0.067(3) 0.035(2) 0.037(2) -0.0117(17) 0.0100(19) -0.0058(19)
O9 0.035(2) 0.035(2) 0.060(2) -0.0211(19) 0.0017(17) 0.0024(16)
O10 0.038(2) 0.061(3) 0.114(4) -0.057(3) 0.004(2) -0.005(2)
O11 0.076(3) 0.077(3) 0.050(2) -0.037(2) 0.024(2) -0.033(3)
O12 0.062(3) 0.072(3) 0.050(2) -0.040(2) 0.015(2) -0.012(2)
O13 0.078(3) 0.051(2) 0.055(2) -0.026(2) 0.005(2) -0.028(2)
O14 0.093(4) 0.047(3) 0.067(3) -0.029(2) -0.030(3) -0.009(2)
O15 0.078(3) 0.040(2) 0.049(2) -0.0212(19) 0.006(2) -0.015(2)
O16 0.068(3) 0.057(3) 0.051(2) -0.019(2) 0.004(2) -0.031(2)
O17 0.059(2) 0.0296(19) 0.045(2) -0.0142(17) -0.0035(18) -0.0037(18)
O18 0.069(3) 0.032(2) 0.046(2) -0.0042(18) 0.000(2) -0.012(2)
O19 0.044(2) 0.037(2) 0.066(3) -0.025(2) 0.0021(19) 0.0016(17)
O20 0.034(2) 0.048(2) 0.088(3) -0.036(2) 0.004(2) 0.0013(18)
C1 0.036(3) 0.025(2) 0.027(2) -0.0102(19) 0.0020(19) -0.0020(19)
C2 0.034(3) 0.028(2) 0.027(2) -0.0109(19) -0.0016(19) -0.001(2)
C3 0.037(3) 0.025(2) 0.029(2) -0.0110(19) 0.0016(19) -0.0022(19)
C4 0.032(2) 0.026(2) 0.028(2) -0.0092(19) -0.0025(19) 0.0022(19)
C5 0.031(2) 0.025(2) 0.031(2) -0.0123(19) -0.0016(19) -0.0015(19)
C6 0.033(3) 0.029(2) 0.027(2) -0.012(2) 0.0016(19) 0.000(2)
C7 0.035(3) 0.031(2) 0.027(2) -0.011(2) 0.0007(19) -0.002(2)
C8 0.031(2) 0.032(2) 0.027(2) -0.011(2) -0.0002(19) -0.001(2)
C9 0.037(3) 0.028(2) 0.028(2) -0.009(2) -0.004(2) 0.000(2)
C10 0.032(2) 0.028(2) 0.030(2) -0.011(2) -0.0002(19) 0.002(2)
C11 0.035(3) 0.031(2) 0.022(2) -0.0121(19) -0.0026(18) 0.000(2)
C12 0.037(3) 0.029(2) 0.023(2) -0.0097(19) -0.0004(19) -0.001(2)
C13 0.034(3) 0.033(3) 0.031(2) -0.011(2) -0.001(2) -0.001(2)
C14 0.034(3) 0.032(2) 0.029(2) -0.009(2) 0.001(2) -0.001(2)
C15 0.039(3) 0.032(2) 0.025(2) -0.011(2) 0.0031(19) -0.003(2)
C16 0.043(3) 0.027(2) 0.023(2) -0.0071(19) -0.002(2) 0.000(2)
C17 0.037(3) 0.029(2) 0.027(2) -0.009(2) -0.0034(19) -0.001(2)
C18 0.033(3) 0.033(3) 0.031(2) -0.012(2) -0.004(2) 0.003(2)
C19 0.033(2) 0.027(2) 0.033(2) -0.011(2) 0.001(2) 0.000(2)
C20 0.035(3) 0.028(2) 0.028(2) -0.011(2) 0.0031(19) -0.003(2)
C21 0.040(3) 0.030(2) 0.025(2) -0.0063(19) -0.001(2) -0.001(2)
C22 0.033(3) 0.037(3) 0.029(2) -0.012(2) -0.002(2) 0.002(2)
C23 0.035(3) 0.034(3) 0.031(2) -0.013(2) -0.004(2) 0.002(2)
C24 0.033(3) 0.040(3) 0.032(2) -0.013(2) 0.004(2) 0.000(2)
C25 0.040(3) 0.035(3) 0.027(2) -0.010(2) 0.003(2) -0.002(2)
C26 0.047(3) 0.031(2) 0.023(2) -0.009(2) -0.003(2) -0.001(2)
C27 0.043(3) 0.035(3) 0.029(2) -0.013(2) -0.005(2) -0.003(2)
C28 0.031(2) 0.034(2) 0.032(2) -0.014(2) -0.0022(19) -0.006(2)
C29 0.033(3) 0.030(2) 0.034(2) -0.012(2) 0.003(2) -0.003(2)
C30 0.040(3) 0.027(2) 0.027(2) -0.0086(19) 0.002(2) -0.001(2)
C31 0.047(3) 0.024(2) 0.025(2) -0.0044(19) -0.005(2) 0.004(2)
C32 0.043(3) 0.029(2) 0.027(2) -0.009(2) -0.005(2) 0.005(2)
C33 0.031(3) 0.038(3) 0.032(2) -0.013(2) -0.005(2) 0.005(2)
C34 0.039(3) 0.037(3) 0.034(3) -0.016(2) 0.006(2) -0.003(2)
C35 0.043(3) 0.037(3) 0.025(2) -0.013(2) 0.002(2) 0.002(2)
C36 0.046(3) 0.037(3) 0.027(2) -0.016(2) -0.001(2) -0.002(2)
C37 0.040(3) 0.041(3) 0.031(2) -0.017(2) -0.004(2) -0.005(2)
C38 0.039(3) 0.034(3) 0.038(3) -0.017(2) -0.003(2) -0.005(2)
C39 0.042(3) 0.030(2) 0.037(3) -0.013(2) 0.003(2) -0.008(2)
C40 0.040(3) 0.030(2) 0.036(2) -0.011(2) 0.005(2) -0.008(2)
C41 0.049(3) 0.026(2) 0.031(2) -0.007(2) -0.003(2) -0.001(2)
C42 0.044(3) 0.027(2) 0.035(3) -0.008(2) -0.003(2) 0.008(2)
C43 0.036(3) 0.034(3) 0.035(3) -0.012(2) -0.004(2) 0.009(2)
C44 0.038(3) 0.040(3) 0.033(3) -0.016(2) 0.003(2) 0.007(2)
C45 0.044(3) 0.038(3) 0.033(2) -0.018(2) 0.001(2) 0.005(2)
C46 0.047(3) 0.035(3) 0.032(2) -0.018(2) -0.003(2) 0.003(2)
C47 0.048(3) 0.034(3) 0.035(2) -0.019(2) -0.002(2) -0.005(2)
C48 0.047(3) 0.028(2) 0.038(3) -0.014(2) 0.000(2) -0.007(2)
C49 0.045(3) 0.029(3) 0.044(3) -0.016(2) 0.002(2) -0.006(2)
C50 0.046(3) 0.024(2) 0.035(2) -0.007(2) 0.001(2) -0.004(2)
C51 0.048(3) 0.024(2) 0.039(3) -0.010(2) -0.001(2) 0.004(2)
C52 0.042(3) 0.031(3) 0.042(3) -0.016(2) 0.000(2) 0.009(2)
C53 0.043(3) 0.036(3) 0.037(3) -0.018(2) 0.000(2) 0.003(2)
C54 0.053(3) 0.032(3) 0.040(3) -0.020(2) -0.001(2) -0.005(2)
C55 0.056(3) 0.025(2) 0.038(3) -0.009(2) -0.003(2) -0.005(2)
C56 0.049(3) 0.026(2) 0.039(3) -0.011(2) -0.002(2) 0.005(2)
C57 0.048(3) 0.029(3) 0.041(3) -0.017(2) -0.002(2) 0.007(2)
C58 0.052(3) 0.028(2) 0.038(3) -0.017(2) 0.001(2) 0.006(2)
C59 0.053(3) 0.030(3) 0.042(3) -0.018(2) -0.004(2) 0.000(2)
C60 0.057(3) 0.022(2) 0.040(3) -0.013(2) 0.000(2) -0.001(2)
C61 0.039(3) 0.033(2) 0.028(2) -0.015(2) 0.004(2) -0.007(2)
C62 0.043(3) 0.041(3) 0.038(3) -0.019(2) 0.003(2) -0.002(2)
C63 0.040(3) 0.054(3) 0.051(3) -0.031(3) 0.004(2) -0.001(3)
C64 0.050(3) 0.053(3) 0.042(3) -0.031(3) 0.013(2) -0.019(3)
C65 0.042(3) 0.056(3) 0.036(3) -0.025(3) 0.003(2) -0.009(3)
C66 0.039(3) 0.043(3) 0.034(3) -0.017(2) 0.000(2) -0.002(2)
C67 0.070(4) 0.068(4) 0.056(4) -0.043(3) 0.030(3) -0.035(4)
C68 0.052(3) 0.070(4) 0.052(3) -0.044(3) 0.019(3) -0.026(3)
C69 0.056(4) 0.067(4) 0.060(4) -0.042(3) 0.024(3) -0.030(3)
C70 0.054(4) 0.066(4) 0.046(3) -0.034(3) 0.011(3) -0.022(3)
C71 0.049(3) 0.073(4) 0.050(3) -0.041(3) 0.013(3) -0.019(3)
C72 0.052(4) 0.076(4) 0.057(4) -0.044(4) 0.012(3) -0.014(3)
C73 0.059(4) 0.069(4) 0.047(3) -0.037(3) 0.016(3) -0.019(3)
C74 0.088(5) 0.067(4) 0.061(4) -0.033(4) 0.016(4) -0.031(4)
C75 0.081(5) 0.092(6) 0.069(5) -0.057(5) 0.020(4) -0.004(4)
C76 0.038(3) 0.032(2) 0.026(2) -0.008(2) -0.0055(19) -0.003(2)
C77 0.042(3) 0.038(3) 0.035(2) -0.017(2) 0.005(2) -0.010(2)
C78 0.052(3) 0.034(3) 0.030(2) -0.012(2) 0.002(2) -0.004(2)
C79 0.057(3) 0.043(3) 0.037(3) -0.018(2) 0.000(2) -0.017(3)
C80 0.051(3) 0.055(3) 0.042(3) -0.019(3) 0.004(3) -0.021(3)
C81 0.042(3) 0.050(3) 0.038(3) -0.022(3) 0.002(2) -0.012(3)
C82 0.051(3) 0.042(3) 0.049(3) -0.018(3) 0.005(3) -0.013(3)
C83 0.055(3) 0.038(3) 0.041(3) -0.019(2) 0.003(2) -0.013(3)
C84 0.051(3) 0.043(3) 0.041(3) -0.019(3) 0.001(2) -0.011(3)
C85 0.054(3) 0.038(3) 0.048(3) -0.022(3) 0.008(3) -0.015(3)
C86 0.067(4) 0.044(3) 0.050(3) -0.023(3) -0.011(3) -0.007(3)
C87 0.105(6) 0.046(4) 0.042(3) -0.012(3) -0.020(4) -0.019(4)
C88 0.085(5) 0.043(3) 0.054(4) -0.020(3) -0.008(3) -0.021(3)
C89 0.120(7) 0.063(4) 0.048(4) -0.020(3) 0.014(4) -0.046(5)
C90 0.132(8) 0.043(4) 0.091(6) -0.033(4) -0.065(6) 0.012(4)
C91 0.033(2) 0.029(2) 0.031(2) -0.009(2) 0.0017(19) -0.004(2)
C92 0.044(3) 0.043(3) 0.035(3) -0.015(2) 0.007(2) -0.011(2)
C93 0.051(3) 0.042(3) 0.047(3) -0.021(3) 0.006(3) -0.014(3)
C94 0.054(3) 0.034(3) 0.040(3) -0.011(2) 0.008(2) -0.014(3)
C95 0.054(3) 0.042(3) 0.038(3) -0.013(2) 0.009(2) -0.010(3)
C96 0.045(3) 0.033(3) 0.031(2) -0.009(2) 0.002(2) -0.006(2)
C97 0.056(4) 0.036(3) 0.043(3) -0.014(2) 0.005(3) -0.008(3)
C98 0.056(3) 0.039(3) 0.033(3) -0.012(2) 0.009(2) -0.016(3)
C99 0.053(3) 0.037(3) 0.034(3) -0.013(2) 0.002(2) -0.007(2)
C100 0.058(4) 0.041(3) 0.036(3) -0.018(2) 0.003(2) -0.009(3)
C101 0.058(4) 0.047(3) 0.034(3) -0.015(2) 0.005(2) -0.021(3)
C102 0.053(3) 0.049(3) 0.037(3) -0.016(3) 0.004(2) -0.015(3)
C103 0.057(4) 0.041(3) 0.034(3) -0.013(2) 0.006(2) -0.011(3)
C104 0.076(5) 0.045(3) 0.054(4) -0.023(3) 0.015(3) -0.009(3)
C105 0.067(5) 0.075(5) 0.053(4) -0.022(4) 0.002(3) -0.033(4)
C106 0.039(3) 0.031(2) 0.030(2) -0.011(2) 0.000(2) -0.004(2)
C107 0.048(3) 0.034(3) 0.034(3) -0.011(2) -0.003(2) -0.006(2)
C108 0.053(3) 0.033(3) 0.033(3) -0.008(2) -0.002(2) -0.007(2)
C109 0.051(3) 0.027(2) 0.026(2) -0.004(2) -0.003(2) 0.005(2)
C110 0.044(3) 0.038(3) 0.031(2) -0.010(2) -0.007(2) 0.000(2)
C111 0.043(3) 0.033(3) 0.028(2) -0.008(2) -0.003(2) 0.000(2)
C112 0.047(3) 0.028(3) 0.033(3) -0.007(2) -0.002(2) -0.001(2)
C113 0.045(3) 0.029(3) 0.033(2) -0.007(2) -0.003(2) -0.004(2)
C114 0.047(3) 0.031(3) 0.036(3) -0.011(2) -0.002(2) -0.002(2)
C115 0.046(3) 0.033(3) 0.040(3) -0.015(2) -0.006(2) -0.005(2)
C116 0.044(3) 0.031(3) 0.044(3) -0.007(2) -0.003(2) -0.009(2)
C117 0.053(3) 0.043(3) 0.038(3) -0.012(2) 0.009(2) -0.012(3)
C118 0.052(3) 0.032(3) 0.035(3) -0.009(2) -0.004(2) -0.004(2)
C119 0.073(4) 0.049(3) 0.050(3) -0.028(3) 0.002(3) -0.004(3)
C120 0.077(5) 0.044(4) 0.052(4) 0.003(3) 0.011(3) -0.021(3)
C121 0.036(3) 0.032(3) 0.034(2) -0.014(2) -0.002(2) 0.000(2)
C122 0.038(3) 0.035(3) 0.034(2) -0.011(2) 0.001(2) -0.003(2)
C123 0.040(3) 0.031(3) 0.038(3) -0.011(2) -0.002(2) 0.002(2)
C124 0.034(3) 0.035(3) 0.045(3) -0.019(2) 0.001(2) 0.004(2)
C125 0.040(3) 0.037(3) 0.048(3) -0.016(2) 0.010(2) -0.002(2)
C126 0.036(3) 0.033(3) 0.046(3) -0.015(2) 0.003(2) -0.002(2)
C127 0.045(3) 0.038(3) 0.048(3) -0.022(3) 0.004(2) -0.002(2)
C128 0.040(3) 0.033(3) 0.036(3) -0.013(2) 0.002(2) -0.001(2)
C129 0.042(3) 0.035(3) 0.040(3) -0.014(2) 0.001(2) -0.002(2)
C130 0.039(3) 0.033(3) 0.042(3) -0.017(2) 0.005(2) 0.001(2)
C131 0.039(3) 0.043(3) 0.042(3) -0.020(3) 0.002(2) 0.002(2)
C132 0.040(3) 0.045(3) 0.049(3) -0.023(3) 0.002(2) -0.001(2)
C133 0.044(3) 0.037(3) 0.044(3) -0.018(2) -0.003(2) 0.002(2)
C134 0.055(4) 0.041(3) 0.089(5) -0.030(3) 0.018(4) -0.011(3)
C135 0.037(3) 0.057(4) 0.113(6) -0.046(4) 0.006(4) 0.002(3)
C136 0.051(3) 0.029(3) 0.045(3) -0.018(2) 0.003(2) 0.000(2)
C137 0.055(3) 0.034(3) 0.042(3) -0.018(2) 0.001(2) -0.008(2)
C138 0.049(3) 0.036(3) 0.045(3) -0.016(2) 0.001(2) -0.008(2)
C139 0.052(3) 0.029(3) 0.047(3) -0.015(2) -0.004(3) 0.001(2)
C140 0.046(3) 0.031(3) 0.047(3) -0.018(2) 0.002(2) 0.000(2)

loop_
_atom_type_symbol
_atom_type_description
_atom_type_scat_dispersion_real
_atom_type_scat_dispersion_imag
_atom_type_scat_source
C C 0.0033 0.0016 'International Tables Vol C Tables 4.2.6.8 and 6.1.1.4'
H H 0 0 'International Tables Vol C Tables 4.2.6.8 and 6.1.1.4'
O O 0.0106 0.006 'International Tables Vol C Tables 4.2.6.8 and 6.1.1.4'
Fe Fe 0.3463 0.8444 'International Tables Vol C Tables 4.2.6.8 and 6.1.1.4'

loop_
_geom_angle_atom_site_label_1
_geom_angle_atom_site_label_2
_geom_angle_atom_site_label_3
_geom_angle
C137 Fe C138 40.4(2)
C137 Fe C139 67.8(2)
C138 Fe C139 40.4(2)
C137 Fe C140 67.4(2)
C138 Fe C140 67.6(2)
C139 Fe C140 40.2(2)
C137 Fe C136 39.8(2)
C138 Fe C136 67.6(2)
C139 Fe C136 67.8(2)
C140 Fe C136 40.4(2)
C137 Fe C1 128.9(2)
C138 Fe C1 167.6(2)
C139 Fe C1 150.2(2)
C140 Fe C1 117.1(2)
C136 Fe C1 107.9(2)
C137 Fe C5 166.4(2)
C138 Fe C5 151.3(2)
C139 Fe C5 117.5(2)
C140 Fe C5 107.8(2)
C136 Fe C5 128.5(2)
C1 Fe C5 40.53(17)
C137 Fe C4 152.3(2)
C138 Fe C4 119.2(2)
C139 Fe C4 109.4(2)
C140 Fe C4 129.4(2)
C136 Fe C4 166.9(2)
C1 Fe C4 67.71(18)
C5 Fe C4 40.36(19)
C137 Fe C2 110.1(2)
C138 Fe C2 130.6(2)
C139 Fe C2 168.4(2)
C140 Fe C2 150.7(2)
C136 Fe C2 118.4(2)
C1 Fe C2 40.09(19)
C5 Fe C2 67.36(18)
C4 Fe C2 66.82(17)
C137 Fe C3 119.9(2)
C138 Fe C3 110.3(2)
C139 Fe C3 130.0(2)
C140 Fe C3 167.1(2)
C136 Fe C3 151.8(2)
C1 Fe C3 67.82(18)
C5 Fe C3 67.49(19)
C4 Fe C3 39.49(18)
C2 Fe C3 40.20(17)
C67 O1 C64 115.5(5)
C82 O3 C79 119.5(4)
C97 O5 C94 117.5(5)
C112 O7 C109 114.9(4)
C127 O9 C124 117.8(4)
C70 O11 C74 116.4(5)
C71 O12 C75 117.0(5)
C85 O13 C89 116.9(5)
C86 O14 C90 116.9(5)
C100 O15 C104 116.4(5)
C101 O16 C105 118.3(5)
C115 O17 C119 116.7(4)
C116 O18 C120 117.1(5)
C130 O19 C134 115.2(4)
C131 O20 C135 116.3(5)
C2 C1 C5 107.6(4)
C2 C1 C6 124.2(4)
C5 C1 C6 123.8(4)
C2 C1 Fe 70.8(3)
C5 C1 Fe 69.8(3)
C6 C1 Fe 143.5(3)
C1 C2 C3 108.3(4)
C1 C2 C7 124.2(4)
C3 C2 C7 124.0(4)
C1 C2 Fe 69.2(3)
C3 C2 Fe 69.9(3)
C7 C2 Fe 143.5(3)
C4 C3 C2 107.6(4)
C4 C3 C8 124.7(4)
C2 C3 C8 123.3(4)
C4 C3 Fe 69.8(3)
C2 C3 Fe 69.9(3)
C8 C3 Fe 144.4(3)
C3 C4 C5 109.0(4)
C3 C4 C9 124.4(4)
C5 C4 C9 123.1(4)
C3 C4 Fe 70.7(3)
C5 C4 Fe 69.6(2)
C9 C4 Fe 142.6(3)
C4 C5 C1 107.5(4)
C4 C5 C10 124.4(4)
C1 C5 C10 124.5(4)
C4 C5 Fe 70.1(3)
C1 C5 Fe 69.7(2)
C10 C5 Fe 142.6(3)
C1 C6 C61 120.0(4)
C1 C6 C11 106.1(4)
C61 C6 C11 112.3(4)
C1 C6 C20 106.1(4)
C61 C6 C20 110.8(4)
C11 C6 C20 99.5(4)
C2 C7 C76 115.5(4)
C2 C7 C13 106.4(4)
C76 C7 C13 114.7(4)
C2 C7 C12 105.8(4)
C76 C7 C12 113.0(4)
C13 C7 C12 100.0(4)
C3 C8 C91 118.8(4)
C3 C8 C15 105.9(4)
C91 C8 C15 115.2(4)
C3 C8 C14 106.2(4)
C91 C8 C14 109.0(4)
C15 C8 C14 99.7(4)
C106 C9 C17 116.0(4)
C106 C9 C4 116.5(4)
C17 C9 C4 106.7(4)
C106 C9 C16 110.6(4)
C17 C9 C16 100.8(4)
C4 C9 C16 104.6(4)
C5 C10 C121 117.1(4)
C5 C10 C18 106.6(4)
C121 C10 C18 112.6(4)
C5 C10 C19 105.5(4)
C121 C10 C19 113.5(4)
C18 C10 C19 99.9(4)
C12 C11 C21 120.2(4)
C12 C11 C6 124.5(4)
C21 C11 C6 109.7(4)
C11 C12 C22 119.2(5)
C11 C12 C7 124.7(4)
C22 C12 C7 109.6(4)
C14 C13 C23 118.3(4)
C14 C13 C7 125.0(4)
C23 C13 C7 110.4(4)
C13 C14 C24 120.4(5)
C13 C14 C8 124.3(4)
C24 C14 C8 109.9(4)
C16 C15 C25 119.4(4)
C16 C15 C8 124.2(4)
C25 C15 C8 110.0(4)
C15 C16 C26 119.5(5)
C15 C16 C9 125.8(4)
C26 C16 C9 109.1(4)
C18 C17 C27 117.8(4)
C18 C17 C9 125.2(4)
C27 C17 C9 110.0(4)
C17 C18 C28 120.3(4)
C17 C18 C10 123.4(4)
C28 C18 C10 109.9(4)
C20 C19 C29 119.3(4)
C20 C19 C10 124.9(4)
C29 C19 C10 109.8(4)
C19 C20 C30 119.9(4)
C19 C20 C6 124.5(4)
C30 C20 C6 109.7(4)
C31 C21 C11 120.6(5)
C31 C21 C30 119.8(4)
C11 C21 C30 109.0(4)
C32 C22 C12 121.0(5)
C32 C22 C23 120.3(4)
C12 C22 C23 108.5(4)
C33 C23 C13 122.4(4)
C33 C23 C22 119.5(5)
C13 C23 C22 108.4(4)
C34 C24 C14 122.2(4)
C34 C24 C25 119.2(5)
C14 C24 C25 108.5(4)
C35 C25 C15 121.9(5)
C35 C25 C24 119.7(4)
C15 C25 C24 108.4(4)
C36 C26 C16 121.4(5)
C36 C26 C27 119.8(5)
C16 C26 C27 108.9(4)
C37 C27 C26 120.1(5)
C37 C27 C17 121.8(5)
C26 C27 C17 108.1(4)
C38 C28 C18 122.0(5)
C38 C28 C29 118.8(4)
C18 C28 C29 109.0(4)
C39 C29 C19 121.7(4)
C39 C29 C28 120.2(4)
C19 C29 C28 108.2(4)
C40 C30 C20 121.4(4)
C40 C30 C21 120.1(4)
C20 C30 C21 108.5(4)
C21 C31 C32 119.2(5)
C21 C31 C41 119.4(5)
C32 C31 C41 108.6(5)
C22 C32 C31 119.7(4)
C22 C32 C42 119.6(5)
C31 C32 C42 108.0(5)
C23 C33 C43 120.8(5)
C23 C33 C34 119.0(4)
C43 C33 C34 106.6(4)
C24 C34 C44 121.0(5)
C24 C34 C33 117.6(4)
C44 C34 C33 108.7(5)
C25 C35 C36 118.7(5)
C25 C35 C45 120.2(4)
C36 C35 C45 108.3(5)
C26 C36 C35 119.0(4)
C26 C36 C46 120.4(5)
C35 C36 C46 107.8(4)
C27 C37 C38 119.4(4)
C27 C37 C47 120.2(5)
C38 C37 C47 107.3(5)
C28 C38 C37 118.5(5)
C28 C38 C48 120.7(5)
C37 C38 C48 108.9(5)
C29 C39 C40 119.1(4)
C29 C39 C49 120.2(5)
C40 C39 C49 108.2(4)
C30 C40 C50 119.7(5)
C30 C40 C39 118.4(4)
C50 C40 C39 108.4(4)
C50 C41 C51 121.0(5)
C50 C41 C31 119.9(5)
C51 C41 C31 107.4(5)
C43 C42 C51 120.3(5)
C43 C42 C32 120.0(5)
C51 C42 C32 107.5(5)
C42 C43 C52 120.1(5)
C42 C43 C33 119.6(5)
C52 C43 C33 108.8(4)
C45 C44 C52 120.4(5)
C45 C44 C34 119.6(5)
C52 C44 C34 108.0(4)
C44 C45 C53 119.5(5)
C44 C45 C35 120.3(5)
C53 C45 C35 108.1(5)
C47 C46 C53 120.6(5)
C47 C46 C36 119.5(5)
C53 C46 C36 108.0(5)
C46 C47 C37 120.1(5)
C46 C47 C54 119.1(5)
C37 C47 C54 108.6(5)
C49 C48 C38 120.4(5)
C49 C48 C54 119.5(5)
C38 C48 C54 107.3(5)
C48 C49 C55 120.8(5)
C48 C49 C39 119.7(5)
C55 C49 C39 107.5(4)
C41 C50 C40 120.9(5)
C41 C50 C55 119.5(5)
C40 C50 C55 107.8(4)
C56 C51 C41 119.6(5)
C56 C51 C42 119.9(5)
C41 C51 C42 108.5(4)
C57 C52 C44 120.0(5)
C57 C52 C43 120.1(5)
C44 C52 C43 107.8(5)
C58 C53 C45 120.5(5)
C58 C53 C46 119.6(5)
C45 C53 C46 107.8(5)
C59 C54 C47 120.5(5)
C59 C54 C48 120.4(5)
C47 C54 C48 107.8(4)
C60 C55 C49 119.8(5)
C60 C55 C50 120.2(5)
C49 C55 C50 108.1(5)
C51 C56 C60 120.0(5)
C51 C56 C57 119.4(5)
C60 C56 C57 108.2(4)
C52 C57 C58 119.9(5)
C52 C57 C56 120.2(5)
C58 C57 C56 108.1(5)
C53 C58 C59 120.2(5)
C53 C58 C57 119.6(5)
C59 C58 C57 108.1(5)
C54 C59 C58 119.9(5)
C54 C59 C60 119.5(5)
C58 C59 C60 107.9(5)
C55 C60 C56 119.7(5)
C55 C60 C59 119.9(5)
C56 C60 C59 107.8(5)
C66 C61 C62 118.2(4)
C66 C61 C6 120.6(4)
C62 C61 C6 121.1(4)
C63 C62 C61 121.5(5)
C63 C62 H62 119.2
C61 C62 H62 119.2
C62 C63 C64 119.0(5)
C62 C63 H63 120.5
C64 C63 H63 120.5
C65 C64 C63 120.6(5)
C65 C64 O1 120.8(5)
C63 C64 O1 118.5(5)
C64 C65 C66 119.9(5)
C64 C65 H65 120.1
C66 C65 H65 120.1
C65 C66 C61 120.7(5)
C65 C66 H66 119.7
C61 C66 H66 119.7
O2 C67 O1 122.9(5)
O2 C67 C68 125.7(6)
O1 C67 C68 111.4(5)
C73 C68 C69 120.7(5)
C73 C68 C67 123.4(6)
C69 C68 C67 115.7(6)
C70 C69 C68 119.8(6)
C70 C69 H69 120.1
C68 C69 H69 120.1
O11 C70 C69 124.4(6)
O11 C70 C71 116.7(5)
C69 C70 C71 118.9(6)
O12 C71 C72 125.1(6)
O12 C71 C70 114.8(6)
C72 C71 C70 120.1(5)
C71 C72 C73 120.5(6)
C71 C72 H72 119.8
C73 C72 H72 119.8
C68 C73 C72 120.0(6)
C68 C73 H73 120
C72 C73 H73 120
O11 C74 H74A 109.5
O11 C74 H74B 109.5
H74A C74 H74B 109.5
O11 C74 H74C 109.5
H74A C74 H74C 109.5
H74B C74 H74C 109.5
O12 C75 H75A 109.5
O12 C75 H75B 109.5
H75A C75 H75B 109.5
O12 C75 H75C 109.5
H75A C75 H75C 109.5
H75B C75 H75C 109.5
C77 C76 C81 119.1(5)
C77 C76 C7 119.3(5)
C81 C76 C7 121.5(5)
C78 C77 C76 120.7(5)
C78 C77 H77 119.7
C76 C77 H77 119.7
C79 C78 C77 118.7(5)
C79 C78 H78 120.7
C77 C78 H78 120.7
C78 C79 C80 122.3(5)
C78 C79 O3 117.3(5)
C80 C79 O3 120.0(5)
C79 C80 C81 119.6(6)
C79 C80 H80 120.2
C81 C80 H80 120.2
C80 C81 C76 119.6(5)
C80 C81 H81 120.2
C76 C81 H81 120.2
O4 C82 O3 121.9(5)
O4 C82 C83 127.3(5)
O3 C82 C83 110.8(5)
C88 C83 C84 119.5(5)
C88 C83 C82 122.0(5)
C84 C83 C82 118.2(5)
C85 C84 C83 120.4(5)
C85 C84 H84 119.8
C83 C84 H84 119.8
C84 C85 O13 125.2(5)
C84 C85 C86 120.2(5)
O13 C85 C86 114.5(5)
O14 C86 C87 126.3(6)
O14 C86 C85 115.0(6)
C87 C86 C85 118.5(5)
C86 C87 C88 121.6(6)
C86 C87 H87 119.2
C88 C87 H87 119.2
C87 C88 C83 119.7(6)
C87 C88 H88 120.2
C83 C88 H88 120.2
O13 C89 H89A 109.5
O13 C89 H89B 109.5
H89A C89 H89B 109.5
O13 C89 H89C 109.5
H89A C89 H89C 109.5
H89B C89 H89C 109.5
O14 C90 H90A 109.5
O14 C90 H90B 109.5
H90A C90 H90B 109.5
O14 C90 H90C 109.5
H90A C90 H90C 109.5
H90B C90 H90C 109.5
C96 C91 C92 118.5(5)
C96 C91 C8 121.3(4)
C92 C91 C8 119.7(4)
C93 C92 C91 121.4(5)
C93 C92 H92 119.3
C91 C92 H92 119.3
C92 C93 C94 118.5(5)
C92 C93 H93 120.7
C94 C93 H93 120.7
C95 C94 O5 119.3(5)
C95 C94 C93 121.0(5)
O5 C94 C93 119.5(5)
C94 C95 C96 119.4(5)
C94 C95 H95 120.3
C96 C95 H95 120.3
C91 C96 C95 121.1(5)
C91 C96 H96 119.5
C95 C96 H96 119.5
O6 C97 O5 122.4(5)
O6 C97 C98 125.6(5)
O5 C97 C98 112.0(5)
C103 C98 C99 119.3(5)
C103 C98 C97 122.6(5)
C99 C98 C97 117.9(6)
C100 C99 C98 120.0(6)
C100 C99 H99 120
C98 C99 H99 120
O15 C100 C101 115.7(5)
O15 C100 C99 124.8(6)
C101 C100 C99 119.5(5)
O16 C101 C102 124.3(6)
O16 C101 C100 114.9(5)
C102 C101 C100 120.8(5)
C101 C102 C103 119.7(6)
C101 C102 H102 120.2
C103 C102 H102 120.2
C102 C103 C98 120.7(6)
C102 C103 H103 119.7
C98 C103 H103 119.7
O15 C104 H10A 109.5
O15 C104 H10B 109.5
H10A C104 H10B 109.5
O15 C104 H10C 109.5
H10A C104 H10C 109.5
H10B C104 H10C 109.5
O16 C105 H10D 109.5
O16 C105 H10E 109.5
H10D C105 H10E 109.5
O16 C105 H10F 109.5
H10D C105 H10F 109.5
H10E C105 H10F 109.5
C107 C106 C111 118.0(5)
C107 C106 C9 119.9(4)
C111 C106 C9 122.0(4)
C108 C107 C106 121.8(5)
C108 C107 H107 119.1
C106 C107 H107 119.1
C107 C108 C109 118.7(5)
C107 C108 H108 120.7
C109 C108 H108 120.7
C110 C109 C108 121.6(5)
C110 C109 O7 121.1(5)
C108 C109 O7 117.2(5)
C109 C110 C111 119.4(5)
C109 C110 H110 120.3
C111 C110 H110 120.3
C110 C111 C106 120.5(5)
C110 C111 H111 119.8
C106 C111 H111 119.8
O8 C112 O7 122.0(5)
O8 C112 C113 126.1(5)
O7 C112 C113 111.9(4)
C118 C113 C114 120.5(5)
C118 C113 C112 122.7(5)
C114 C113 C112 116.8(5)
C115 C114 C113 119.6(5)
C115 C114 H114 120.2
C113 C114 H114 120.2
O17 C115 C114 124.8(5)
O17 C115 C116 115.4(5)
C114 C115 C116 119.8(5)
O18 C116 C117 125.7(5)
O18 C116 C115 114.9(5)
C117 C116 C115 119.4(5)
C116 C117 C118 121.2(5)
C116 C117 H117 119.4
C118 C117 H117 119.4
C117 C118 C113 119.5(5)
C117 C118 H118 120.3
C113 C118 H118 120.3
O17 C119 H11A 109.5
O17 C119 H11B 109.5
H11A C119 H11B 109.5
O17 C119 H11C 109.5
H11A C119 H11C 109.5
H11B C119 H11C 109.5
O18 C120 H12A 109.5
O18 C120 H12B 109.5
H12A C120 H12B 109.5
O18 C120 H12C 109.5
H12A C120 H12C 109.5
H12B C120 H12C 109.5
C122 C121 C126 118.6(5)
C122 C121 C10 119.9(5)
C126 C121 C10 121.4(4)
C121 C122 C123 121.1(5)
C121 C122 H122 119.5
C123 C122 H122 119.5
C124 C123 C122 118.6(5)
C124 C123 H123 120.7
C122 C123 H123 120.7
C125 C124 C123 121.2(5)
C125 C124 O9 117.8(5)
C123 C124 O9 120.8(5)
C126 C125 C124 119.3(5)
C126 C125 H125 120.4
C124 C125 H125 120.4
C125 C126 C121 121.2(5)
C125 C126 H126 119.4
C121 C126 H126 119.4
O10 C127 O9 121.6(5)
O10 C127 C128 126.2(5)
O9 C127 C128 112.2(5)
C133 C128 C129 120.2(5)
C133 C128 C127 122.7(5)
C129 C128 C127 117.1(5)
C130 C129 C128 119.9(5)
C130 C129 H129 120
C128 C129 H129 120
O19 C130 C129 125.6(5)
O19 C130 C131 114.4(5)
C129 C130 C131 120.0(5)
O20 C131 C132 126.2(5)
O20 C131 C130 115.1(5)
C132 C131 C130 118.7(5)
C131 C132 C133 121.2(5)
C131 C132 H132 119.4
C133 C132 H132 119.4
C128 C133 C132 119.9(5)
C128 C133 H133 120
C132 C133 H133 120
O19 C134 H13A 109.5
O19 C134 H13B 109.5
H13A C134 H13B 109.5
O19 C134 H13C 109.5
H13A C134 H13C 109.5
H13B C134 H13C 109.5
O20 C135 H13D 109.5
O20 C135 H13E 109.5
H13D C135 H13E 109.5
O20 C135 H13F 109.5
H13D C135 H13F 109.5
H13E C135 H13F 109.5
C137 C136 C140 107.8(5)
C137 C136 Fe 69.5(3)
C140 C136 Fe 69.8(3)
C137 C136 H136 126.1
C140 C136 H136 126.1
Fe C136 H136 126.2
C136 C137 C138 108.9(5)
C136 C137 Fe 70.7(3)
C138 C137 Fe 70.1(3)
C136 C137 H137 125.6
C138 C137 H137 125.6
Fe C137 H137 125.2
C137 C138 C139 107.7(5)
C137 C138 Fe 69.5(3)
C139 C138 Fe 70.0(3)
C137 C138 H138 126.2
C139 C138 H138 126.2
Fe C138 H138 125.9
C140 C139 C138 107.6(5)
C140 C139 Fe 70.0(3)
C138 C139 Fe 69.6(3)
C140 C139 H139 126.2
C138 C139 H139 126.2
Fe C139 H139 125.8
C139 C140 C136 108.1(5)
C139 C140 Fe 69.8(3)
C136 C140 Fe 69.8(3)
C139 C140 H140 126
C136 C140 H140 126
Fe C140 H140 126
C202 C201 C207 126.8(12)
C202 C201 C206 113.6(12)
C207 C201 C206 119.6(12)
C201 C202 C203 125.3(14)
C201 C202 H202 117.3
C203 C202 H202 117.3
C204 C203 C202 121.1(15)
C204 C203 H203 119.5
C202 C203 H203 119.5
C203 C204 C205 114.9(12)
C203 C204 H204 122.5
C205 C204 H204 122.5
C206 C205 C204 123.3(13)
C206 C205 H205 118.4
C204 C205 H205 118.4
C205 C206 C201 121.1(14)
C205 C206 H206 119.5
C201 C206 H206 119.5
C201 C207 H20A 109.5
C201 C207 H20B 109.5
H20A C207 H20B 109.5
C201 C207 H20C 109.5
H20A C207 H20C 109.5
H20B C207 H20C 109.5
C209 C208 C213 118.3(9)
C209 C208 C214 121.0(9)
C213 C208 C214 120.7(8)
C210 C209 C208 119.9(9)
C210 C209 H209 120.1
C208 C209 H209 120.1
C209 C210 C211 122.3(10)
C209 C210 H210 118.8
C211 C210 H210 118.8
C212 C211 C210 114.9(10)
C212 C211 H211 122.6
C210 C211 H211 122.6
C211 C212 C213 124.0(10)
C211 C212 H212 118
C213 C212 H212 118
C212 C213 C208 120.5(8)
C212 C213 H213 119.8
C208 C213 H213 119.8
C208 C214 H21A 109.5
C208 C214 H21B 109.5
H21A C214 H21B 109.5
C208 C214 H21C 109.5
H21A C214 H21C 109.5
H21B C214 H21C 109.5
C216 C215 C220 118.2(9)
C216 C215 C221 120.3(9)
C220 C215 C221 121.5(9)
C215 C216 C217 121.3(8)
C215 C216 H216 119.4
C217 C216 H216 119.4
C216 C217 C218 120.9(8)
C216 C217 H217 119.5
C218 C217 H217 119.5
C219 C218 C217 118.7(7)
C219 C218 H218 120.6
C217 C218 H218 120.6
C218 C219 C220 118.9(8)
C218 C219 H219 120.5
C220 C219 H219 120.5
C215 C220 C219 121.8(8)
C215 C220 H220 119.1
C219 C220 H220 119.1
C215 C221 H22A 109.5
C215 C221 H22B 109.5
H22A C221 H22B 109.5
C215 C221 H22C 109.5
H22A C221 H22C 109.5
H22B C221 H22C 109.5
C227 C222 C228 126.8(14)
C227 C222 C223 115.8(13)
C228 C222 C223 117.3(12)
C224 C223 C222 116.3(13)
C224 C223 H223 121.9
C222 C223 H223 121.9
C223 C224 C225 131.2(17)
C223 C224 H224 114.4
C225 C224 H224 114.4
C226 C225 C224 108.6(16)
C226 C225 H225 125.7
C224 C225 H225 125.7
C225 C226 C227 127.3(16)
C225 C226 H226 116.3
C227 C226 H226 116.3
C222 C227 C226 120.7(14)
C222 C227 H227 119.7
C226 C227 H227 119.7
C222 C228 H22D 109.5
C222 C228 H22E 109.5
H22D C228 H22E 109.5
C222 C228 H22F 109.5
H22D C228 H22F 109.5
H22E C228 H22F 109.5

loop_
_geom_bond_atom_site_label_1
_geom_bond_atom_site_label_2
_geom_bond_distance
Fe C137 2.049(5)
Fe C138 2.056(6)
Fe C139 2.062(5)
Fe C140 2.064(5)
Fe C136 2.065(5)
Fe C1 2.072(5)
Fe C5 2.074(5)
Fe C4 2.080(5)
Fe C2 2.093(5)
Fe C3 2.093(5)
O1 C67 1.388(8)
O1 C64 1.403(6)
O2 C67 1.187(8)
O3 C82 1.377(7)
O3 C79 1.418(6)
O4 C82 1.199(7)
O5 C97 1.371(7)
O5 C94 1.392(6)
O6 C97 1.203(7)
O7 C112 1.382(6)
O7 C109 1.412(6)
O8 C112 1.204(6)
O9 C127 1.369(6)
O9 C124 1.405(6)
O10 C127 1.204(7)
O11 C70 1.359(7)
O11 C74 1.428(8)
O12 C71 1.362(6)
O12 C75 1.428(9)
O13 C85 1.385(6)
O13 C89 1.412(8)
O14 C86 1.346(7)
O14 C90 1.439(8)
O15 C100 1.368(7)
O15 C104 1.437(8)
O16 C101 1.369(7)
O16 C105 1.415(8)
O17 C115 1.360(6)
O17 C119 1.434(7)
O18 C116 1.359(6)
O18 C120 1.433(8)
O19 C130 1.361(6)
O19 C134 1.433(7)
O20 C131 1.343(6)
O20 C135 1.435(8)
C1 C2 1.427(7)
C1 C5 1.436(6)
C1 C6 1.508(6)
C2 C3 1.438(6)
C2 C7 1.514(6)
C3 C4 1.410(7)
C3 C8 1.522(7)
C4 C5 1.433(7)
C4 C9 1.530(6)
C5 C10 1.520(7)
C6 C61 1.529(6)
C6 C11 1.547(6)
C6 C20 1.555(7)
C7 C76 1.529(7)
C7 C13 1.530(7)
C7 C12 1.548(7)
C8 C91 1.523(7)
C8 C15 1.544(6)
C8 C14 1.547(6)
C9 C106 1.512(7)
C9 C17 1.524(7)
C9 C16 1.550(7)
C10 C121 1.527(7)
C10 C18 1.541(6)
C10 C19 1.544(7)
C11 C12 1.367(7)
C11 C21 1.433(7)
C12 C22 1.442(7)
C13 C14 1.373(6)
C13 C23 1.441(7)
C14 C24 1.425(7)
C15 C16 1.367(7)
C15 C25 1.428(7)
C16 C26 1.445(7)
C17 C18 1.399(7)
C17 C27 1.455(7)
C18 C28 1.416(7)
C19 C20 1.372(6)
C19 C29 1.427(7)
C20 C30 1.434(7)
C21 C31 1.401(7)
C21 C30 1.445(7)
C22 C32 1.388(7)
C22 C23 1.449(7)
C23 C33 1.384(7)
C24 C34 1.400(7)
C24 C25 1.460(7)
C25 C35 1.398(7)
C26 C36 1.390(7)
C26 C27 1.447(8)
C27 C37 1.389(7)
C28 C38 1.399(7)
C28 C29 1.458(6)
C29 C39 1.399(7)
C30 C40 1.400(7)
C31 C32 1.422(8)
C31 C41 1.465(7)
C32 C42 1.465(7)
C33 C43 1.452(8)
C33 C34 1.455(7)
C34 C44 1.445(7)
C35 C36 1.433(7)
C35 C45 1.454(7)
C36 C46 1.453(7)
C37 C38 1.444(7)
C37 C47 1.446(7)
C38 C48 1.448(7)
C39 C40 1.439(7)
C39 C49 1.449(7)
C40 C50 1.437(7)
C41 C50 1.376(8)
C41 C51 1.439(8)
C42 C43 1.381(8)
C42 C51 1.448(8)
C43 C52 1.446(7)
C44 C45 1.386(7)
C44 C52 1.441(8)
C45 C53 1.436(8)
C46 C47 1.393(8)
C46 C53 1.452(7)
C47 C54 1.446(7)
C48 C49 1.385(7)
C48 C54 1.456(8)
C49 C55 1.446(8)
C50 C55 1.451(7)
C51 C56 1.401(7)
C52 C57 1.385(8)
C53 C58 1.391(8)
C54 C59 1.394(8)
C55 C60 1.398(8)
C56 C60 1.437(8)
C56 C57 1.450(8)
C57 C58 1.444(7)
C58 C59 1.442(8)
C59 C60 1.461(7)
C61 C66 1.390(7)
C61 C62 1.397(7)
C62 C63 1.373(7)
C62 H62 0.95
C63 C64 1.390(8)
C63 H63 0.95
C64 C65 1.372(8)
C65 C66 1.385(7)
C65 H65 0.95
C66 H66 0.95
C67 C68 1.474(7)
C68 C73 1.371(9)
C68 C69 1.398(9)
C69 C70 1.394(8)
C69 H69 0.95
C70 C71 1.426(9)
C71 C72 1.366(9)
C72 C73 1.400(8)
C72 H72 0.95
C73 H73 0.95
C74 H74A 0.98
C74 H74B 0.98
C74 H74C 0.98
C75 H75A 0.98
C75 H75B 0.98
C75 H75C 0.98
C76 C77 1.392(7)
C76 C81 1.402(7)
C77 C78 1.392(7)
C77 H77 0.95
C78 C79 1.366(8)
C78 H78 0.95
C79 C80 1.368(8)
C80 C81 1.389(8)
C80 H80 0.95
C81 H81 0.95
C82 C83 1.462(8)
C83 C88 1.387(8)
C83 C84 1.408(8)
C84 C85 1.361(8)
C84 H84 0.95
C85 C86 1.425(8)
C86 C87 1.371(9)
C87 C88 1.385(9)
C87 H87 0.95
C88 H88 0.95
C89 H89A 0.98
C89 H89B 0.98
C89 H89C 0.98
C90 H90A 0.98
C90 H90B 0.98
C90 H90C 0.98
C91 C96 1.390(7)
C91 C92 1.395(7)
C92 C93 1.389(8)
C92 H92 0.95
C93 C94 1.399(8)
C93 H93 0.95
C94 C95 1.380(8)
C95 C96 1.391(8)
C95 H95 0.95
C96 H96 0.95
C97 C98 1.467(8)
C98 C103 1.393(8)
C98 C99 1.394(8)
C99 C100 1.394(8)
C99 H99 0.95
C100 C101 1.391(9)
C101 C102 1.375(8)
C102 C103 1.385(8)
C102 H102 0.95
C103 H103 0.95
C104 H10A 0.98
C104 H10B 0.98
C104 H10C 0.98
C105 H10D 0.98
C105 H10E 0.98
C105 H10F 0.98
C106 C107 1.383(7)
C106 C111 1.402(7)
C107 C108 1.376(7)
C107 H107 0.95
C108 C109 1.386(8)
C108 H108 0.95
C109 C110 1.356(8)
C110 C111 1.391(7)
C110 H110 0.95
C111 H111 0.95
C112 C113 1.473(7)
C113 C118 1.383(7)
C113 C114 1.404(7)
C114 C115 1.380(7)
C114 H114 0.95
C115 C116 1.414(8)
C116 C117 1.379(8)
C117 C118 1.381(8)
C117 H117 0.95
C118 H118 0.95
C119 H11A 0.98
C119 H11B 0.98
C119 H11C 0.98
C120 H12A 0.98
C120 H12B 0.98
C120 H12C 0.98
C121 C122 1.387(7)
C121 C126 1.394(7)
C122 C123 1.394(7)
C122 H122 0.95
C123 C124 1.385(8)
C123 H123 0.95
C124 C125 1.385(8)
C125 C126 1.373(7)
C125 H125 0.95
C126 H126 0.95
C127 C128 1.463(7)
C128 C133 1.381(8)
C128 C129 1.407(7)
C129 C130 1.368(7)
C129 H129 0.95
C130 C131 1.436(8)
C131 C132 1.376(8)
C132 C133 1.388(8)
C132 H132 0.95
C133 H133 0.95
C134 H13A 0.98
C134 H13B 0.98
C134 H13C 0.98
C135 H13D 0.98
C135 H13E 0.98
C135 H13F 0.98
C136 C137 1.401(8)
C136 C140 1.425(8)
C136 H136 0.95
C137 C138 1.417(8)
C137 H137 0.95
C138 C139 1.423(8)
C138 H138 0.95
C139 C140 1.419(8)
C139 H139 0.95
C140 H140 0.95
C201 C202 1.260(15)
C201 C207 1.374(14)
C201 C206 1.478(15)
C202 C203 1.385(17)
C202 H202 0.95
C203 C204 1.310(16)
C203 H203 0.95
C204 C205 1.417(15)
C204 H204 0.95
C205 C206 1.256(16)
C205 H205 0.95
C206 H206 0.95
C207 H20A 0.98
C207 H20B 0.98
C207 H20C 0.98
C208 C209 1.359(11)
C208 C213 1.386(11)
C208 C214 1.455(13)
C209 C210 1.344(13)
C209 H209 0.95
C210 C211 1.437(13)
C210 H210 0.95
C211 C212 1.322(12)
C211 H211 0.95
C212 C213 1.345(12)
C212 H212 0.95
C213 H213 0.95
C214 H21A 0.98
C214 H21B 0.98
C214 H21C 0.98
C215 C216 1.350(11)
C215 C220 1.369(12)
C215 C221 1.525(13)
C216 C217 1.378(10)
C216 H216 0.95
C217 C218 1.380(10)
C217 H217 0.95
C218 C219 1.372(10)
C218 H218 0.95
C219 C220 1.401(11)
C219 H219 0.95
C220 H220 0.95
C221 H22A 0.98
C221 H22B 0.98
C221 H22C 0.98
C222 C227 1.338(15)
C222 C228 1.394(16)
C222 C223 1.399(16)
C223 C224 1.288(17)
C223 H223 0.95
C224 C225 1.362(17)
C224 H224 0.95
C225 C226 1.294(18)
C225 H225 0.95
C226 C227 1.344(17)
C226 H226 0.95
C227 H227 0.95
C228 H22D 0.98
C228 H22E 0.98
C228 H22F 0.98
